data_4084128
loop_
_publ_author_name
'Enders, Mirja'
'G\"orling, Benjamin'
'Braun, Alexander B.'
'Seltenreich, Judith E.'
'Reichenbach, Linus F.'
'Rissanen, Kari'
'Nieger, Martin'
'Luy, Burkhard'
'Schepers, Ute'
'Br\"ase, Stefan'

_publ_section_title
;
 Cytotoxicity and NMR Studies of Platinum Complexes with Cyclooctadiene
 Ligands
;
_journal_issue 15
_journal_name_full Organometallics
_journal_page_first 4027
_journal_paper_doi 10.1021/om500540x
_journal_volume 33
_journal_year 2014
_chemical_absolute_configuration ad
_chemical_formula_moiety 'C8 H12 Cl2 Pt'
_chemical_formula_sum 'C8 H12 Cl2 Pt'
_chemical_formula_weight 374.17
_chemical_name_systematic
; 
 cis-Dichloro-(eta4-cyclo-octadiene)-platinum(II) 
;
_space_group_IT_number 19
_symmetry_cell_setting orthorhombic
_symmetry_space_group_name_Hall 'P 2ac 2ab'
_symmetry_space_group_name_H-M 'P 21 21 21'
_atom_sites_solution_hydrogens geom
_atom_sites_solution_primary direct
_atom_sites_solution_secondary difmap
_audit_creation_method SHELXL-97
_cell_angle_alpha 90.00
_cell_angle_beta 90.00
_cell_angle_gamma 90.00
_cell_formula_units_Z 4
_cell_length_a 6.8049(6)
_cell_length_b 10.6558(4)
_cell_length_c 12.3859(7)
_cell_measurement_reflns_used 101
_cell_measurement_temperature 123(2)
_cell_measurement_theta_max 25.0
_cell_measurement_theta_min 2.5
_cell_volume 898.12(10)
_computing_cell_refinement EVALCCD
_computing_data_collection Collect
_computing_data_reduction EVALCCD
_computing_molecular_graphics XP
_computing_publication_material 'SHELXL-97 (Sheldrick, 1997)'
_computing_structure_refinement 'SHELXL-97 (Sheldrick, 1997)'
_computing_structure_solution 'SHELXS-97 (Sheldrick, 1990)'
_diffrn_ambient_temperature 123(2)
_diffrn_measured_fraction_theta_full 0.997
_diffrn_measured_fraction_theta_max 0.997
_diffrn_measurement_device_type 'Bruker-Nonius KappaCCD'
_diffrn_measurement_method 'rotation in phi, 2 deg.'
_diffrn_radiation_monochromator graphite
_diffrn_radiation_source 'fine-focus sealed tube'
_diffrn_radiation_type MoK\a
_diffrn_radiation_wavelength 0.71073
_diffrn_reflns_av_R_equivalents 0.0327
_diffrn_reflns_av_sigmaI/netI 0.0241
_diffrn_reflns_limit_h_max 8
_diffrn_reflns_limit_h_min -8
_diffrn_reflns_limit_k_max 13
_diffrn_reflns_limit_k_min -13
_diffrn_reflns_limit_l_max 16
_diffrn_reflns_limit_l_min -16
_diffrn_reflns_number 9119
_diffrn_reflns_theta_full 27.48
_diffrn_reflns_theta_max 27.48
_diffrn_reflns_theta_min 3.42
_exptl_absorpt_coefficient_mu 16.147
_exptl_absorpt_correction_T_max 0.2081
_exptl_absorpt_correction_T_min 0.1082
_exptl_absorpt_correction_type multi-scan
_exptl_absorpt_process_details 'SADABS (Sheldrick, 2003)'
_exptl_crystal_colour colourless
_exptl_crystal_density_diffrn 2.767
_exptl_crystal_density_meas ?
_exptl_crystal_density_method 'not measured'
_exptl_crystal_description blocks
_exptl_crystal_F_000 688
_exptl_crystal_size_max 0.30
_exptl_crystal_size_mid 0.15
_exptl_crystal_size_min 0.10
_refine_diff_density_max 1.273
_refine_diff_density_min -1.232
_refine_diff_density_rms 0.143
_refine_ls_abs_structure_details 'Flack H D (1983), Acta Cryst. A39, 876-881'
_refine_ls_abs_structure_Flack -0.015(8)
_refine_ls_extinction_coef 0.0041(2)
_refine_ls_extinction_expression Fc^*^=kFc[1+0.001xFc^2^\l^3^/sin(2\q)]^-1/4^
_refine_ls_extinction_method SHELXL
_refine_ls_goodness_of_fit_ref 1.095
_refine_ls_hydrogen_treatment constr
_refine_ls_matrix_type full
_refine_ls_number_parameters 101
_refine_ls_number_reflns 2048
_refine_ls_number_restraints 0
_refine_ls_restrained_S_all 1.095
_refine_ls_R_factor_all 0.0168
_refine_ls_R_factor_gt 0.0162
_refine_ls_shift/su_max 0.001
_refine_ls_shift/su_mean 0.000
_refine_ls_structure_factor_coef Fsqd
_refine_ls_weighting_details 'calc w=1/[\s^2^(Fo^2^)+(0.0144P)^2^+1.6675P] where P=(Fo^2^+2Fc^2^)/3'
_refine_ls_weighting_scheme calc
_refine_ls_wR_factor_gt 0.0379
_refine_ls_wR_factor_ref 0.0382
_reflns_number_gt 2013
_reflns_number_total 2048
_reflns_threshold_expression >2sigma(I)
_cod_data_source_file om500540x_si_002.cif
_cod_data_source_block sb287_hy_compound_3a
_cod_depositor_comments
;Adding full bibliography for 4084128--4084132.cif.

The following automatic conversions were performed:

'_exptl_crystal_density_meas' value 'none' was changed to '?' - the
value is perceived as not measured.

Automatic conversion script
Id: cif_fix_values 3008 2015-01-20 13:52:24Z robertas 
;
_cod_database_code 4084128

loop_
_symmetry_equiv_pos_as_xyz
'x, y, z'
'-x+1/2, -y, z+1/2'
'-x, y+1/2, -z+1/2'
'x+1/2, -y+1/2, -z'

loop_
_atom_site_label
_atom_site_type_symbol
_atom_site_fract_x
_atom_site_fract_y
_atom_site_fract_z
_atom_site_U_iso_or_equiv
_atom_site_adp_type
_atom_site_occupancy
_atom_site_symmetry_multiplicity
_atom_site_calc_flag
_atom_site_refinement_flags
Pt1 Pt 0.33982(2) 0.400898(14) 0.623442(13) 0.00948(6) Uani 1 1 d .
Cl1 Cl 0.23284(18) 0.21862(10) 0.70369(9) 0.0175(2) Uani 1 1 d .
Cl2 Cl 0.61868(16) 0.39655(11) 0.72961(8) 0.0151(2) Uani 1 1 d .
C1 C 0.1435(7) 0.3646(4) 0.4899(3) 0.0139(9) Uani 1 1 d .
H1 H 0.1424 0.2779 0.5075 0.017 Uiso 1 1 calc R
C2 C 0.0510(7) 0.4450(4) 0.5612(4) 0.0121(9) Uani 1 1 d .
H2 H 0.0005 0.4105 0.6262 0.015 Uiso 1 1 calc R
C3 C 0.0246(7) 0.5849(4) 0.5425(4) 0.0157(9) Uani 1 1 d .
H3A H 0.0176 0.6010 0.4639 0.019 Uiso 1 1 calc R
H3B H -0.1016 0.6118 0.5748 0.019 Uiso 1 1 calc R
C4 C 0.1895(7) 0.6628(4) 0.5905(4) 0.0165(10) Uani 1 1 d .
H4A H 0.2010 0.7417 0.5486 0.020 Uiso 1 1 calc R
H4B H 0.1536 0.6856 0.6654 0.020 Uiso 1 1 calc R
C5 C 0.3883(7) 0.5989(4) 0.5921(4) 0.0139(9) Uani 1 1 d .
H5 H 0.4651 0.6067 0.6558 0.017 Uiso 1 1 calc R
C6 C 0.4665(7) 0.5300(4) 0.5075(4) 0.0137(9) Uani 1 1 d .
H6 H 0.5872 0.4874 0.5192 0.016 Uiso 1 1 calc R
C7 C 0.3712(7) 0.5186(4) 0.3974(3) 0.0161(10) Uani 1 1 d .
H7A H 0.4749 0.5167 0.3414 0.019 Uiso 1 1 calc R
H7B H 0.2883 0.5934 0.3842 0.019 Uiso 1 1 calc R
C8 C 0.2454(7) 0.4013(4) 0.3874(3) 0.0156(8) Uani 1 1 d .
H8A H 0.1453 0.4153 0.3307 0.019 Uiso 1 1 calc R
H8B H 0.3298 0.3308 0.3637 0.019 Uiso 1 1 calc R

loop_
_atom_site_aniso_label
_atom_site_aniso_U_11
_atom_site_aniso_U_22
_atom_site_aniso_U_33
_atom_site_aniso_U_23
_atom_site_aniso_U_13
_atom_site_aniso_U_12
Pt1 0.01177(9) 0.00770(8) 0.00898(8) 0.00053(6) -0.00027(7) -0.00033(6)
Cl1 0.0209(6) 0.0119(5) 0.0198(5) 0.0059(4) -0.0005(5) -0.0039(5)
Cl2 0.0154(5) 0.0149(5) 0.0149(5) 0.0005(4) -0.0037(4) 0.0023(5)
C1 0.017(2) 0.012(2) 0.013(2) -0.0002(16) -0.0063(18) -0.0006(19)
C2 0.010(2) 0.014(2) 0.011(2) -0.0006(16) -0.0011(16) -0.0036(17)
C3 0.017(2) 0.015(2) 0.016(2) -0.0002(18) -0.0023(18) 0.003(2)
C4 0.018(2) 0.015(2) 0.016(2) -0.0001(16) -0.0032(18) 0.0006(19)
C5 0.016(2) 0.0078(18) 0.018(2) 0.0025(17) -0.0062(17) -0.0056(19)
C6 0.014(2) 0.010(2) 0.017(2) 0.0059(16) -0.0026(18) -0.0051(18)
C7 0.022(2) 0.017(2) 0.009(2) 0.0026(16) 0.0038(17) -0.003(2)
C8 0.021(2) 0.0141(19) 0.0115(19) 0.001(2) -0.0008(17) 0.003(2)

loop_
_atom_type_symbol
_atom_type_description
_atom_type_scat_dispersion_real
_atom_type_scat_dispersion_imag
_atom_type_scat_source
C C 0.0033 0.0016 'International Tables Vol C Tables 4.2.6.8 and 6.1.1.4'
H H 0.0000 0.0000 'International Tables Vol C Tables 4.2.6.8 and 6.1.1.4'
Cl Cl 0.1484 0.1585 'International Tables Vol C Tables 4.2.6.8 and 6.1.1.4'
Pt Pt -1.7033 8.3905 'International Tables Vol C Tables 4.2.6.8 and 6.1.1.4'

loop_
_geom_angle_atom_site_label_1
_geom_angle_atom_site_label_2
_geom_angle_atom_site_label_3
_geom_angle
C1 Pt1 C2 37.29(17)
C1 Pt1 C6 81.48(18)
C2 Pt1 C6 89.25(18)
C1 Pt1 C5 97.53(16)
C2 Pt1 C5 82.13(17)
C6 Pt1 C5 37.26(17)
C1 Pt1 Cl1 89.10(12)
C2 Pt1 Cl1 92.87(13)
C6 Pt1 Cl1 161.48(13)
C5 Pt1 Cl1 161.12(13)
C1 Pt1 Cl2 160.09(13)
C2 Pt1 Cl2 162.57(12)
C6 Pt1 Cl2 93.64(13)
C5 Pt1 Cl2 89.79(12)
Cl1 Pt1 Cl2 89.83(4)
C2 C1 C8 126.2(4)
C2 C1 Pt1 71.4(3)
C8 C1 Pt1 108.4(3)
C2 C1 H1 116.9
C8 C1 H1 116.9
Pt1 C1 H1 90.2
C1 C2 C3 124.4(4)
C1 C2 Pt1 71.3(3)
C3 C2 Pt1 112.0(3)
C1 C2 H2 117.8
C3 C2 H2 117.8
Pt1 C2 H2 86.7
C4 C3 C2 113.0(4)
C4 C3 H3A 109.0
C2 C3 H3A 109.0
C4 C3 H3B 109.0
C2 C3 H3B 109.0
H3A C3 H3B 107.8
C5 C4 C3 114.8(4)
C5 C4 H4A 108.6
C3 C4 H4A 108.6
C5 C4 H4B 108.6
C3 C4 H4B 108.6
H4A C4 H4B 107.5
C6 C5 C4 124.8(4)
C6 C5 Pt1 71.3(3)
C4 C5 Pt1 107.7(3)
C6 C5 H5 117.6
C4 C5 H5 117.6
Pt1 C5 H5 91.1
C5 C6 C7 124.0(4)
C5 C6 Pt1 71.5(3)
C7 C6 Pt1 112.0(3)
C5 C6 H6 118.0
C7 C6 H6 118.0
Pt1 C6 H6 86.5
C6 C7 C8 112.4(3)
C6 C7 H7A 109.1
C8 C7 H7A 109.1
C6 C7 H7B 109.1
C8 C7 H7B 109.1
H7A C7 H7B 107.9
C1 C8 C7 114.0(4)
C1 C8 H8A 108.8
C7 C8 H8A 108.8
C1 C8 H8B 108.8
C7 C8 H8B 108.8
H8A C8 H8B 107.7

loop_
_geom_bond_atom_site_label_1
_geom_bond_atom_site_label_2
_geom_bond_distance
Pt1 C1 2.161(4)
Pt1 C2 2.163(5)
Pt1 C6 2.168(4)
Pt1 C5 2.171(4)
Pt1 Cl1 2.3001(11)
Pt1 Cl2 2.3092(10)
C1 C2 1.382(6)
C1 C8 1.498(6)
C1 H1 0.9500
C2 C3 1.518(6)
C2 H2 0.9500
C3 C4 1.517(7)
C3 H3A 0.9900
C3 H3B 0.9900
C4 C5 1.514(6)
C4 H4A 0.9900
C4 H4B 0.9900
C5 C6 1.386(6)
C5 H5 0.9500
C6 C7 1.514(6)
C6 H6 0.9500
C7 C8 1.520(6)
C7 H7A 0.9900
C7 H7B 0.9900
C8 H8A 0.9900
C8 H8B 0.9900

loop_
_geom_torsion_atom_site_label_1
_geom_torsion_atom_site_label_2
_geom_torsion_atom_site_label_3
_geom_torsion_atom_site_label_4
_geom_torsion
C6 Pt1 C1 C2 -100.1(3)
C5 Pt1 C1 C2 -66.3(3)
Cl1 Pt1 C1 C2 95.9(3)
Cl2 Pt1 C1 C2 -177.1(3)
C2 Pt1 C1 C8 123.0(4)
C6 Pt1 C1 C8 22.9(3)
C5 Pt1 C1 C8 56.7(3)
Cl1 Pt1 C1 C8 -141.1(3)
Cl2 Pt1 C1 C8 -54.0(5)
C8 C1 C2 C3 4.7(7)
Pt1 C1 C2 C3 104.3(4)
C8 C1 C2 Pt1 -99.6(5)
C6 Pt1 C2 C1 76.9(3)
C5 Pt1 C2 C1 113.6(3)
Cl1 Pt1 C2 C1 -84.7(3)
Cl2 Pt1 C2 C1 176.6(3)
C1 Pt1 C2 C3 -120.4(5)
C6 Pt1 C2 C3 -43.6(3)
C5 Pt1 C2 C3 -6.9(3)
Cl1 Pt1 C2 C3 154.9(3)
Cl2 Pt1 C2 C3 56.2(6)
C1 C2 C3 C4 -92.4(5)
Pt1 C2 C3 C4 -10.6(5)
C2 C3 C4 C5 31.5(6)
C3 C4 C5 C6 43.4(6)
C3 C4 C5 Pt1 -35.7(5)
C1 Pt1 C5 C6 -65.1(3)
C2 Pt1 C5 C6 -99.2(3)
Cl1 Pt1 C5 C6 -174.8(3)
Cl2 Pt1 C5 C6 96.3(3)
C1 Pt1 C5 C4 56.5(3)
C2 Pt1 C5 C4 22.4(3)
C6 Pt1 C5 C4 121.6(4)
Cl1 Pt1 C5 C4 -53.2(5)
Cl2 Pt1 C5 C4 -142.1(3)
C4 C5 C6 C7 5.7(7)
Pt1 C5 C6 C7 104.5(4)
C4 C5 C6 Pt1 -98.9(4)
C1 Pt1 C6 C5 114.6(3)
C2 Pt1 C6 C5 77.9(3)
Cl1 Pt1 C6 C5 174.8(3)
Cl2 Pt1 C6 C5 -84.9(3)
C1 Pt1 C6 C7 -5.5(3)
C2 Pt1 C6 C7 -42.1(3)
C5 Pt1 C6 C7 -120.1(5)
Cl1 Pt1 C6 C7 54.7(6)
Cl2 Pt1 C6 C7 155.1(3)
C5 C6 C7 C8 -95.1(5)
Pt1 C6 C7 C8 -13.1(5)
C2 C1 C8 C7 42.4(6)
Pt1 C1 C8 C7 -37.7(4)
C6 C7 C8 C1 34.3(6)
